data_4338963
loop_
_publ_author_name
'Morilla, M. Esther'
'Rodr\'iguez, Pilar'
'Belderrain, Tomas R.'
'Graiff, Claudia'
'Tiripicchio, Antonio'
'Nicasio, M. Carmen'
'P\'erez, Pedro J'

_publ_section_title
;
 Synthesis, characterization, and reactivity of ruthenium diene/diamine
 complexes including catalytic hydrogenation of ketones.
;
_journal_issue 22
_journal_name_full 'Inorganic chemistry'
_journal_page_first 9405
_journal_page_last 9414
_journal_paper_doi 10.1021/ic701363g
_journal_volume 46
_journal_year 2007
_chemical_formula_sum 'C15 H28 Cl2 N2 Ru'
_chemical_formula_weight 408.36
_chemical_name_systematic
;
 ?
;
_space_group_IT_number 14
_symmetry_cell_setting monoclinic
_symmetry_space_group_name_Hall '-P 2yn'
_symmetry_space_group_name_H-M 'P 1 21/n 1'
_atom_sites_solution_hydrogens geom
_atom_sites_solution_primary direct
_atom_sites_solution_secondary difmap
_audit_creation_method SHELXL-97
_cell_angle_alpha 90.00
_cell_angle_beta 103.89(5)
_cell_angle_gamma 90.00
_cell_formula_units_Z 4
_cell_length_a 7.302(5)
_cell_length_b 18.162(5)
_cell_length_c 13.562(5)
_cell_measurement_reflns_used 999
_cell_measurement_temperature 293(2)
_cell_measurement_theta_max 30
_cell_measurement_theta_min 2
_cell_volume 1746.0(15)
_computing_cell_refinement SAINT
_computing_data_collection 'Bruker AXS SMART 1000 software'
_computing_data_reduction 'SAINT SADABS'
_computing_structure_refinement 'SHELXL-97 (Sheldrick, 1997)'
_computing_structure_solution SHELXS
_diffrn_ambient_temperature 293(2)
_diffrn_measured_fraction_theta_full 0.938
_diffrn_measured_fraction_theta_max 0.938
_diffrn_measurement_device_type 'Bruker AXS Smart 1000'
_diffrn_measurement_method 'omega scan'
_diffrn_radiation_monochromator graphite
_diffrn_radiation_source 'fine-focus sealed tube'
_diffrn_radiation_type MoK\a
_diffrn_radiation_wavelength 0.71073
_diffrn_reflns_av_R_equivalents 0.0269
_diffrn_reflns_av_sigmaI/netI 0.0209
_diffrn_reflns_limit_h_max 10
_diffrn_reflns_limit_h_min -10
_diffrn_reflns_limit_k_max 25
_diffrn_reflns_limit_k_min -26
_diffrn_reflns_limit_l_max 18
_diffrn_reflns_limit_l_min -19
_diffrn_reflns_number 26184
_diffrn_reflns_theta_full 30.97
_diffrn_reflns_theta_max 30.97
_diffrn_reflns_theta_min 1.91
_exptl_absorpt_coefficient_mu 1.197
_exptl_absorpt_correction_T_max 1.000000
_exptl_absorpt_correction_T_min 0.797724
_exptl_absorpt_correction_type multi-scan
_exptl_absorpt_process_details SADABS
_exptl_crystal_density_diffrn 1.554
_exptl_crystal_density_meas ?
_exptl_crystal_density_method 'not measured'
_exptl_crystal_description prismatic
_exptl_crystal_F_000 840
_exptl_crystal_size_max 0.16
_exptl_crystal_size_mid 0.15
_exptl_crystal_size_min 0.12
_refine_diff_density_max 0.565
_refine_diff_density_min -0.572
_refine_diff_density_rms 0.059
_refine_ls_extinction_method none
_refine_ls_goodness_of_fit_ref 1.004
_refine_ls_hydrogen_treatment constr
_refine_ls_matrix_type full
_refine_ls_number_parameters 199
_refine_ls_number_reflns 5209
_refine_ls_number_restraints 12
_refine_ls_restrained_S_all 1.005
_refine_ls_R_factor_all 0.0430
_refine_ls_R_factor_gt 0.0283
_refine_ls_shift/su_max 0.001
_refine_ls_shift/su_mean 0.000
_refine_ls_structure_factor_coef Fsqd
_refine_ls_weighting_details 'calc w=1/[\s^2^(Fo^2^)+(0.0373P)^2^+0.4658P] where P=(Fo^2^+2Fc^2^)/3'
_refine_ls_weighting_scheme calc
_refine_ls_wR_factor_gt 0.0688
_refine_ls_wR_factor_ref 0.0745
_reflns_number_gt 4020
_reflns_number_total 5209
_reflns_threshold_expression >2sigma(I)
_cod_data_source_file ic701363g2.cif
_cod_data_source_block comp6
_cod_depositor_comments
;
The following automatic conversions were performed:

'_exptl_crystal_density_meas' value 'not measured' was changed to '?'
- the value is perceived as not measured.

Automatic conversion script
Id: cif_fix_values 3008 2015-01-20 13:52:24Z robertas 
;
_cod_original_cell_volume 1746.0(14)
_cod_original_sg_symbol_H-M P21/n
_cod_database_code 4338963

loop_
_symmetry_equiv_pos_as_xyz
'x, y, z'
'-x+1/2, y+1/2, -z+1/2'
'-x, -y, -z'
'x-1/2, -y-1/2, z-1/2'

loop_
_atom_site_label
_atom_site_type_symbol
_atom_site_fract_x
_atom_site_fract_y
_atom_site_fract_z
_atom_site_U_iso_or_equiv
_atom_site_adp_type
_atom_site_occupancy
_atom_site_symmetry_multiplicity
_atom_site_calc_flag
_atom_site_refinement_flags
_atom_site_disorder_assembly
_atom_site_disorder_group
Ru1 Ru 0.63097(2) 0.182338(9) 0.687880(12) 0.03790(6) Uani 1 1 d . A .
Cl1 Cl 0.91254(10) 0.18803(4) 0.82628(5) 0.0697(2) Uani 1 1 d . . .
Cl2 Cl 0.30758(7) 0.18746(3) 0.58397(4) 0.04823(12) Uani 1 1 d . . .
C1 C 0.4501(4) 0.31336(17) 0.7580(3) 0.0758(9) Uani 1 1 d . . .
H1A H 0.3309 0.3043 0.7097 0.091 Uiso 1 1 calc R . .
H1B H 0.4465 0.3628 0.7844 0.091 Uiso 1 1 calc R . .
C2 C 0.4739(4) 0.2595(2) 0.8431(2) 0.0804(9) Uani 1 1 d . A .
H2A H 0.5919 0.2691 0.8922 0.097 Uiso 1 1 calc R . .
H2B H 0.3721 0.2655 0.8771 0.097 Uiso 1 1 calc R . .
C3 C 0.5442(5) 0.34166(14) 0.6016(2) 0.0721(8) Uani 1 1 d D . .
H3A H 0.4369 0.3139 0.5633 0.086 Uiso 1 1 calc R . .
H3B H 0.6455 0.3359 0.5672 0.086 Uiso 1 1 calc R . .
C4 C 0.4893(7) 0.42310(17) 0.5977(4) 0.139(2) Uani 1 1 d D . .
H4A H 0.4531 0.4391 0.5283 0.209 Uiso 1 1 calc R . .
H4B H 0.5949 0.4517 0.6337 0.209 Uiso 1 1 calc R . .
H4C H 0.3853 0.4296 0.6288 0.209 Uiso 1 1 calc R . .
C5 C 0.7694(4) 0.34883(16) 0.7681(2) 0.0732(8) Uani 1 1 d D . .
H5A H 0.8084 0.3245 0.8334 0.088 Uiso 1 1 calc R . .
H5B H 0.7277 0.3980 0.7801 0.088 Uiso 1 1 calc R . .
C6 C 0.9384(5) 0.3554(2) 0.7233(3) 0.0913(10) Uani 1 1 d D . .
H6A H 1.0356 0.3828 0.7688 0.137 Uiso 1 1 calc R . .
H6B H 0.9029 0.3805 0.6593 0.137 Uiso 1 1 calc R . .
H6C H 0.9844 0.3072 0.7133 0.137 Uiso 1 1 calc R . .
C7A C 0.4995(14) 0.1359(4) 0.8973(4) 0.093(3) Uani 0.60 1 d PD A 1
H7A1 H 0.4391 0.1582 0.9463 0.111 Uiso 0.60 1 calc PR A 1
H7A2 H 0.6327 0.1299 0.9288 0.111 Uiso 0.60 1 calc PR A 1
C8A C 0.4113(11) 0.0625(3) 0.8639(5) 0.108(2) Uani 0.60 1 d PD A 1
H8A1 H 0.4261 0.0306 0.9217 0.162 Uiso 0.60 1 calc PR A 1
H8A2 H 0.4721 0.0409 0.8155 0.162 Uiso 0.60 1 calc PR A 1
H8A3 H 0.2795 0.0690 0.8332 0.162 Uiso 0.60 1 calc PR A 1
C7B C 0.514(2) 0.1150(6) 0.8684(8) 0.106(5) Uani 0.40 1 d PD A 2
H7B1 H 0.6469 0.1149 0.9032 0.127 Uiso 0.40 1 calc PR A 2
H7B2 H 0.4924 0.0728 0.8233 0.127 Uiso 0.40 1 calc PR A 2
C8B C 0.4001(16) 0.1053(7) 0.9463(8) 0.128(4) Uani 0.40 1 d PD A 2
H8B1 H 0.4374 0.0607 0.9836 0.193 Uiso 0.40 1 calc PR A 2
H8B2 H 0.2686 0.1027 0.9127 0.193 Uiso 0.40 1 calc PR A 2
H8B3 H 0.4215 0.1464 0.9922 0.193 Uiso 0.40 1 calc PR A 2
C9 C 0.8480(3) 0.16969(13) 0.60124(19) 0.0501(5) Uani 1 1 d . . .
H9 H 0.9219 0.2106 0.6251 0.060 Uiso 1 1 calc R . .
C10 C 0.6727(3) 0.16952(12) 0.53416(17) 0.0437(4) Uani 1 1 d . . .
H10 H 0.6051 0.2104 0.5041 0.052 Uiso 1 1 calc R . .
C11 C 0.6115(3) 0.08910(12) 0.51895(18) 0.0500(5) Uani 1 1 d . . .
H11 H 0.5097 0.0774 0.4595 0.060 Uiso 1 1 calc R . .
C12 C 0.5779(3) 0.07107(12) 0.62332(18) 0.0504(5) Uani 1 1 d . . .
H12 H 0.4625 0.0617 0.6385 0.060 Uiso 1 1 calc R . .
C13 C 0.7532(4) 0.07137(12) 0.6905(2) 0.0575(6) Uani 1 1 d . . .
H13 H 0.7790 0.0625 0.7600 0.069 Uiso 1 1 calc R . .
C14 C 0.8960(3) 0.08923(14) 0.6283(2) 0.0625(7) Uani 1 1 d . . .
H14 H 1.0285 0.0776 0.6590 0.075 Uiso 1 1 calc R . .
C15 C 0.8047(4) 0.05160(15) 0.5263(2) 0.0681(7) Uani 1 1 d . . .
H15A H 0.7996 -0.0016 0.5315 0.082 Uiso 1 1 calc R . .
H15B H 0.8627 0.0657 0.4719 0.082 Uiso 1 1 calc R . .
N1 N 0.6063(3) 0.30794(10) 0.70519(15) 0.0503(4) Uani 1 1 d D . .
N2 N 0.4738(4) 0.18313(14) 0.80564(16) 0.0694(6) Uani 1 1 d D . .
H2 H 0.3522 0.1751 0.7714 0.083 Uiso 1 1 calc R A 1

loop_
_atom_site_aniso_label
_atom_site_aniso_U_11
_atom_site_aniso_U_22
_atom_site_aniso_U_33
_atom_site_aniso_U_23
_atom_site_aniso_U_13
_atom_site_aniso_U_12
Ru1 0.03137(8) 0.04419(10) 0.03460(9) 0.00188(7) 0.00097(6) -0.00110(6)
Cl1 0.0580(3) 0.0739(4) 0.0583(4) -0.0042(3) -0.0229(3) 0.0049(3)
Cl2 0.0297(2) 0.0642(3) 0.0475(3) -0.0015(2) 0.00267(19) -0.0026(2)
C1 0.0572(16) 0.091(2) 0.078(2) -0.0330(16) 0.0133(14) 0.0099(14)
C2 0.0622(17) 0.131(3) 0.0514(16) -0.0274(17) 0.0197(13) -0.0058(18)
C3 0.084(2) 0.0487(13) 0.0661(17) -0.0004(12) -0.0157(15) -0.0047(13)
C4 0.171(4) 0.0486(17) 0.146(4) 0.005(2) -0.062(3) 0.007(2)
C5 0.0616(16) 0.0608(16) 0.082(2) -0.0209(14) -0.0118(14) -0.0023(13)
C6 0.074(2) 0.086(2) 0.108(3) -0.013(2) 0.0097(19) -0.0288(18)
C7A 0.097(5) 0.152(7) 0.030(3) 0.021(4) 0.016(3) -0.024(5)
C8A 0.128(6) 0.101(5) 0.096(5) 0.053(4) 0.028(4) -0.013(4)
C7B 0.138(10) 0.156(12) 0.039(6) 0.015(6) 0.051(7) -0.009(9)
C8B 0.128(9) 0.187(12) 0.084(7) 0.055(7) 0.054(7) 0.045(8)
C9 0.0341(10) 0.0534(13) 0.0637(14) -0.0073(10) 0.0133(10) -0.0020(9)
C10 0.0398(10) 0.0492(12) 0.0442(11) -0.0015(9) 0.0143(9) 0.0014(8)
C11 0.0449(11) 0.0499(12) 0.0531(12) -0.0109(10) 0.0075(9) 0.0001(9)
C12 0.0485(12) 0.0406(11) 0.0590(13) 0.0001(9) 0.0068(10) -0.0045(9)
C13 0.0577(14) 0.0443(12) 0.0614(15) 0.0062(10) -0.0037(11) 0.0065(10)
C14 0.0392(12) 0.0574(14) 0.0849(19) -0.0062(13) 0.0030(12) 0.0095(10)
C15 0.0606(15) 0.0602(15) 0.0838(19) -0.0145(14) 0.0180(14) 0.0110(12)
N1 0.0457(10) 0.0511(11) 0.0483(10) -0.0099(8) -0.0004(8) 0.0013(8)
N2 0.0661(14) 0.1029(19) 0.0399(11) 0.0066(11) 0.0141(10) -0.0115(12)

loop_
_atom_type_symbol
_atom_type_description
_atom_type_scat_dispersion_real
_atom_type_scat_dispersion_imag
_atom_type_scat_source
Ru Ru -1.2594 0.8363 'International Tables Vol C Tables 4.2.6.8 and 6.1.1.4'
Cl Cl 0.1484 0.1585 'International Tables Vol C Tables 4.2.6.8 and 6.1.1.4'
C C 0.0033 0.0016 'International Tables Vol C Tables 4.2.6.8 and 6.1.1.4'
N N 0.0061 0.0033 'International Tables Vol C Tables 4.2.6.8 and 6.1.1.4'
H H 0.0000 0.0000 'International Tables Vol C Tables 4.2.6.8 and 6.1.1.4'

loop_
_geom_angle_atom_site_label_1
_geom_angle_atom_site_label_2
_geom_angle_atom_site_label_3
_geom_angle
N2 Ru1 C10 156.40(9)
N2 Ru1 C12 102.98(9)
C10 Ru1 C12 64.84(9)
N2 Ru1 C13 106.07(10)
C10 Ru1 C13 76.69(10)
C12 Ru1 C13 36.60(9)
N2 Ru1 C9 165.00(9)
C10 Ru1 C9 36.67(9)
C12 Ru1 C9 76.81(9)
C13 Ru1 C9 64.65(10)
N2 Ru1 N1 81.42(9)
C10 Ru1 N1 103.55(8)
C12 Ru1 N1 159.94(8)
C13 Ru1 N1 161.08(8)
C9 Ru1 N1 104.00(8)
N2 Ru1 Cl1 86.01(8)
C10 Ru1 Cl1 117.03(7)
C12 Ru1 Cl1 112.45(6)
C13 Ru1 Cl1 76.22(7)
C9 Ru1 Cl1 80.37(8)
N1 Ru1 Cl1 87.22(5)
N2 Ru1 Cl2 79.42(8)
C10 Ru1 Cl2 77.94(8)
C12 Ru1 Cl2 75.64(6)
C13 Ru1 Cl2 112.10(7)
C9 Ru1 Cl2 114.59(8)
N1 Ru1 Cl2 86.14(5)
Cl1 Ru1 Cl2 164.74(3)
N1 C1 C2 111.6(2)
N1 C1 H1A 109.3
C2 C1 H1A 109.3
N1 C1 H1B 109.3
C2 C1 H1B 109.3
H1A C1 H1B 108.0
N2 C2 C1 111.1(2)
N2 C2 H2A 109.4
C1 C2 H2A 109.4
N2 C2 H2B 109.4
C1 C2 H2B 109.4
H2A C2 H2B 108.0
N1 C3 C4 116.4(3)
N1 C3 H3A 108.2
C4 C3 H3A 108.2
N1 C3 H3B 108.2
C4 C3 H3B 108.2
H3A C3 H3B 107.3
C3 C4 H4A 109.5
C3 C4 H4B 109.5
H4A C4 H4B 109.5
C3 C4 H4C 109.5
H4A C4 H4C 109.5
H4B C4 H4C 109.5
N1 C5 C6 115.5(3)
N1 C5 H5A 108.4
C6 C5 H5A 108.4
N1 C5 H5B 108.4
C6 C5 H5B 108.4
H5A C5 H5B 107.5
C5 C6 H6A 109.5
C5 C6 H6B 109.5
H6A C6 H6B 109.5
C5 C6 H6C 109.5
H6A C6 H6C 109.5
H6B C6 H6C 109.5
N2 C7A C8A 107.6(5)
N2 C7A H7A1 110.2
C8A C7A H7A1 110.2
N2 C7A H7A2 110.2
C8A C7A H7A2 110.2
H7A1 C7A H7A2 108.5
C7A C8A H8A1 109.5
C7A C8A H8A2 109.5
H8A1 C8A H8A2 109.5
C7A C8A H8A3 109.5
H8A1 C8A H8A3 109.5
H8A2 C8A H8A3 109.5
N2 C7B C8B 115.5(8)
N2 C7B H7B1 108.4
C8B C7B H7B1 108.4
N2 C7B H7B2 108.4
C8B C7B H7B2 108.4
H7B1 C7B H7B2 107.5
C7B C8B H8B1 109.5
C7B C8B H8B2 109.5
H8B1 C8B H8B2 109.5
C7B C8B H8B3 109.5
H8B1 C8B H8B3 109.5
H8B2 C8B H8B3 109.5
C10 C9 C14 106.23(19)
C10 C9 Ru1 71.31(13)
C14 C9 Ru1 97.19(15)
C10 C9 H9 126.9
C14 C9 H9 126.9
Ru1 C9 H9 99.4
C9 C10 C11 106.62(19)
C9 C10 Ru1 72.02(14)
C11 C10 Ru1 97.31(14)
C9 C10 H10 126.7
C11 C10 H10 126.7
Ru1 C10 H10 98.7
C10 C11 C12 100.75(17)
C10 C11 C15 100.33(19)
C12 C11 C15 101.1(2)
C10 C11 H11 117.2
C12 C11 H11 117.2
C15 C11 H11 117.2
C13 C12 C11 106.3(2)
C13 C12 Ru1 71.76(13)
C11 C12 Ru1 96.88(13)
C13 C12 H12 126.8
C11 C12 H12 126.8
Ru1 C12 H12 99.3
C12 C13 C14 106.5(2)
C12 C13 Ru1 71.64(13)
C14 C13 Ru1 97.16(15)
C12 C13 H13 126.8
C14 C13 H13 126.8
Ru1 C13 H13 99.1
C9 C14 C13 100.85(18)
C9 C14 C15 100.6(2)
C13 C14 C15 101.3(2)
C9 C14 H14 117.1
C13 C14 H14 117.1
C15 C14 H14 117.1
C14 C15 C11 93.11(19)
C14 C15 H15A 113.1
C11 C15 H15A 113.1
C14 C15 H15B 113.1
C11 C15 H15B 113.1
H15A C15 H15B 110.5
C1 N1 C5 107.0(2)
C1 N1 C3 109.3(2)
C5 N1 C3 110.7(2)
C1 N1 Ru1 101.67(15)
C5 N1 Ru1 118.78(16)
C3 N1 Ru1 108.79(14)
C2 N2 C7A 105.4(4)
C2 N2 C7B 126.8(6)
C7A N2 C7B 22.3(5)
C2 N2 Ru1 107.56(17)
C7A N2 Ru1 128.8(4)
C7B N2 Ru1 110.3(4)
C2 N2 H2 104.2
C7A N2 H2 104.2
C7B N2 H2 101.1
Ru1 N2 H2 104.2

loop_
_geom_bond_atom_site_label_1
_geom_bond_atom_site_label_2
_geom_bond_distance
Ru1 N2 2.179(3)
Ru1 C10 2.190(2)
Ru1 C12 2.200(2)
Ru1 C13 2.201(2)
Ru1 C9 2.199(3)
Ru1 N1 2.3046(19)
Ru1 Cl1 2.4306(18)
Ru1 Cl2 2.4440(18)
C1 N1 1.489(4)
C1 C2 1.491(4)
C1 H1A 0.9700
C1 H1B 0.9700
C2 N2 1.477(4)
C2 H2A 0.9700
C2 H2B 0.9700
C3 N1 1.500(3)
C3 C4 1.530(4)
C3 H3A 0.9700
C3 H3B 0.9700
C4 H4A 0.9600
C4 H4B 0.9600
C4 H4C 0.9600
C5 N1 1.486(3)
C5 C6 1.505(4)
C5 H5A 0.9700
C5 H5B 0.9700
C6 H6A 0.9600
C6 H6B 0.9600
C6 H6C 0.9600
C7A N2 1.485(5)
C7A C8A 1.503(7)
C7A H7A1 0.9700
C7A H7A2 0.9700
C8A H8A1 0.9600
C8A H8A2 0.9600
C8A H8A3 0.9600
C7B N2 1.492(7)
C7B C8B 1.504(7)
C7B H7B1 0.9700
C7B H7B2 0.9700
C8B H8B1 0.9600
C8B H8B2 0.9600
C8B H8B3 0.9600
C9 C10 1.381(3)
C9 C14 1.527(3)
C9 H9 0.9300
C10 C11 1.527(3)
C10 H10 0.9300
C11 C12 1.529(3)
C11 C15 1.548(3)
C11 H11 0.9800
C12 C13 1.382(3)
C12 H12 0.9300
C13 C14 1.526(4)
C13 H13 0.9300
C14 C15 1.543(4)
C14 H14 0.9800
C15 H15A 0.9700
C15 H15B 0.9700
N2 H2 0.9100
